data_7044317
loop_
_publ_author_name
'Kohler, Lars'
'Hadt, Ryan G.'
'Hayes, Dugan'
'Chen, Lin X.'
'Mulfort, Karen L.'

_publ_section_title
;
 Synthesis, structure, and excited state kinetics of heteroleptic Cu(i)
 complexes with a new sterically demanding phenanthroline ligand
;
_journal_name_full 'Dalton Trans.'
_journal_paper_doi 10.1039/C7DT02476B
_journal_year 2017
_chemical_formula_sum 'C60 H74 Cu F6 N4 O P'
_chemical_formula_weight 1075.74
_chemical_name_systematic
'(2,9-bis(2,4,6-triisopropylphenyl)-1,10-phenanthroline)-(2,9-dimethyl-1,10-phenanthroline)-copper hexafluorophosphate diethyl ether solvate'
_space_group_crystal_system monoclinic
_space_group_IT_number 14
_space_group_name_Hall '-P 2ybc'
_space_group_name_H-M_alt 'P 1 21/c 1'
_symmetry_space_group_name_Hall '-P 2ybc'
_symmetry_space_group_name_H-M 'P 1 21/c 1'
_atom_sites_solution_hydrogens geom
_audit_creation_method SHELXL-2014/7
_audit_update_record
;
2017-08-30 deposited with the CCDC.
2017-09-18 downloaded from the CCDC.
;
_cell_angle_alpha 90
_cell_angle_beta 90.164(5)
_cell_angle_gamma 90
_cell_formula_units_Z 8
_cell_length_a 22.851(9)
_cell_length_b 19.517(7)
_cell_length_c 25.628(9)
_cell_measurement_reflns_used 113809
_cell_measurement_temperature 100(2)
_cell_measurement_theta_max 27.835
_cell_measurement_theta_min 1.043
_cell_volume 11430(7)
_computing_cell_refinement 'Bruker SAINT'
_computing_data_collection 'Bruker APEX2'
_computing_data_reduction 'Bruker SAINT'
_computing_molecular_graphics 'Mercury 3.3'
_computing_publication_material 'Mercury 3.3'
_computing_structure_refinement 'SHELXL-2014/7 (Sheldrick, 2014)'
_computing_structure_solution 'SHELXL-2014/7 (Sheldrick, 2014)'
_diffrn_ambient_temperature 100(2)
_diffrn_measured_fraction_theta_full 0.981
_diffrn_measured_fraction_theta_max 0.968
_diffrn_measurement_device_type CCD
_diffrn_measurement_method '0.5 Deg w/ exposures'
_diffrn_radiation_type MoK\a
_diffrn_radiation_wavelength 0.71073
_diffrn_reflns_av_R_equivalents 0.0932
_diffrn_reflns_av_unetI/netI 0.0862
_diffrn_reflns_Laue_measured_fraction_full 0.981
_diffrn_reflns_Laue_measured_fraction_max 0.968
_diffrn_reflns_limit_h_max 29
_diffrn_reflns_limit_h_min -29
_diffrn_reflns_limit_k_max 25
_diffrn_reflns_limit_k_min -25
_diffrn_reflns_limit_l_max 33
_diffrn_reflns_limit_l_min -33
_diffrn_reflns_number 113809
_diffrn_reflns_point_group_measured_fraction_full 0.981
_diffrn_reflns_point_group_measured_fraction_max 0.968
_diffrn_reflns_theta_full 25.242
_diffrn_reflns_theta_max 27.835
_diffrn_reflns_theta_min 1.043
_exptl_absorpt_coefficient_mu 0.472
_exptl_absorpt_correction_T_max 0.7456
_exptl_absorpt_correction_T_min 0.4729
_exptl_absorpt_correction_type multi-scan
_exptl_absorpt_process_details sadabs
_exptl_crystal_colour orange
_exptl_crystal_density_diffrn 1.250
_exptl_crystal_description 'prismatic rod'
_exptl_crystal_F_000 4544
_exptl_crystal_size_max 0.500
_exptl_crystal_size_mid 0.200
_exptl_crystal_size_min 0.190
_refine_diff_density_max 1.207
_refine_diff_density_min -1.316
_refine_diff_density_rms 0.099
_refine_ls_extinction_method none
_refine_ls_goodness_of_fit_ref 1.090
_refine_ls_hydrogen_treatment constr
_refine_ls_matrix_type full
_refine_ls_number_parameters 1348
_refine_ls_number_reflns 25454
_refine_ls_number_restraints 0
_refine_ls_restrained_S_all 1.090
_refine_ls_R_factor_all 0.1206
_refine_ls_R_factor_gt 0.0821
_refine_ls_shift/su_max 0.003
_refine_ls_shift/su_mean 0.000
_refine_ls_structure_factor_coef Fsqd
_refine_ls_weighting_details 'w=1/[\s^2^(Fo^2^)+66.2137P] where P=(Fo^2^+2Fc^2^)/3'
_refine_ls_weighting_scheme calc
_refine_ls_wR_factor_gt 0.1884
_refine_ls_wR_factor_ref 0.2099
_reflns_Friedel_coverage 0.000
_reflns_number_gt 18718
_reflns_number_total 25454
_reflns_threshold_expression 'I > 2\s(I)'
_cod_data_source_file c7dt02476b2.cif
_cod_data_source_block 'data_0m'
_cod_depositor_comments
;

2018-02-12
Z value and formula fixed to values more according to usual
chemical conventions.                 miguel
;
_cod_original_formula_sum 'C120 H148 Cu2 F12 N8 O2 P2'
_cod_original_formula_weight 2151.48
_cod_original_formula_units_Z 4
_cod_database_code 7044317
_shelx_shelxl_version_number 2014/7
_shelx_space_group_comment
;
The symmetry employed for this shelxl refinement is uniquely defined
by the following loop, which should always be used as a source of
symmetry information in preference to the above space-group names.
They are only intended as comments.
;

loop_
_space_group_symop_operation_xyz
'x, y, z'
'-x, y+1/2, -z+1/2'
'-x, -y, -z'
'x, -y-1/2, z-1/2'

loop_
_atom_site_label
_atom_site_type_symbol
_atom_site_fract_x
_atom_site_fract_y
_atom_site_fract_z
_atom_site_U_iso_or_equiv
_atom_site_adp_type
_atom_site_occupancy
_atom_site_site_symmetry_order
_atom_site_calc_flag
_atom_site_refinement_flags_posn
_atom_site_refinement_flags_adp
O1 O 0.4815(3) 0.3225(3) 0.1212(2) 0.0437(14) Uani 1 1 d . .
N1A N 0.1495(3) 0.6507(3) 0.4292(2) 0.0244(12) Uani 1 1 d . .
C1A C 0.1308(3) 0.5300(3) 0.4173(3) 0.0320(16) Uani 1 1 d . .
H1AA H 0.1467 0.5274 0.3819 0.048 Uiso 1 1 calc R U
H1AB H 0.0886 0.5387 0.4154 0.048 Uiso 1 1 calc R U
H1AC H 0.1379 0.4866 0.4355 0.048 Uiso 1 1 calc R U
O1A O 0.0222(3) 0.6832(3) 0.1141(2) 0.0423(13) Uani 1 1 d . .
P1A P 0.24180(8) 0.50522(8) 0.63888(6) 0.0249(3) Uani 1 1 d . .
F1A F 0.2783(2) 0.5015(2) 0.58656(18) 0.0503(13) Uani 1 1 d . .
Cu1A Cu 0.09579(4) 0.68892(3) 0.36787(3) 0.02295(17) Uani 1 1 d . .
C2A C 0.1604(3) 0.5877(4) 0.4466(3) 0.0292(15) Uani 1 1 d . .
F2A F 0.2209(2) 0.4277(2) 0.6311(2) 0.0505(12) Uani 1 1 d . .
N2A N 0.1204(2) 0.7789(3) 0.3986(2) 0.0235(12) Uani 1 1 d . .
C3A C 0.1976(3) 0.5758(4) 0.4896(3) 0.0336(16) Uani 1 1 d . .
H3A H 0.2031 0.5303 0.5018 0.040 Uiso 1 1 calc R U
F3A F 0.2055(2) 0.5098(2) 0.69108(16) 0.0405(11) Uani 1 1 d . .
N3A N 0.0179(2) 0.6363(2) 0.35711(19) 0.0183(10) Uani 1 1 d . .
C4A C 0.2260(4) 0.6281(5) 0.5140(3) 0.044(2) Uani 1 1 d . .
H4A H 0.2525 0.6192 0.5418 0.053 Uiso 1 1 calc R U
F4A F 0.2625(2) 0.58268(19) 0.64613(17) 0.0404(11) Uani 1 1 d . .
N4A N 0.1157(2) 0.6391(2) 0.2997(2) 0.0204(11) Uani 1 1 d . .
F5A F 0.1851(2) 0.5311(2) 0.60638(16) 0.0453(11) Uani 1 1 d . .
C5A C 0.2155(3) 0.6957(4) 0.4973(3) 0.0339(17) Uani 1 1 d . .
F6A F 0.2972(2) 0.4793(2) 0.6713(2) 0.0453(12) Uani 1 1 d . .
C6A C 0.1764(3) 0.7049(4) 0.4546(2) 0.0239(13) Uani 1 1 d . .
C7A C 0.2421(4) 0.7555(5) 0.5210(3) 0.046(2) Uani 1 1 d . .
H7A H 0.2694 0.7499 0.5488 0.056 Uiso 1 1 calc R U
C8A C 0.2287(4) 0.8184(5) 0.5042(3) 0.046(2) Uani 1 1 d . .
H8A H 0.2470 0.8568 0.5203 0.055 Uiso 1 1 calc R U
C9A C 0.1610(3) 0.7727(3) 0.4377(3) 0.0290(15) Uani 1 1 d . .
C10A C 0.1877(4) 0.8296(4) 0.4628(3) 0.0392(18) Uani 1 1 d . .
C11A C 0.1690(5) 0.8948(4) 0.4469(4) 0.050(2) Uani 1 1 d . .
H11A H 0.1851 0.9348 0.4624 0.059 Uiso 1 1 calc R U
C12A C 0.1273(4) 0.9000(4) 0.4088(3) 0.0410(19) Uani 1 1 d . .
H12A H 0.1145 0.9441 0.3979 0.049 Uiso 1 1 calc R U
C13A C 0.1031(4) 0.8422(3) 0.3855(3) 0.0314(16) Uani 1 1 d . .
C14A C 0.0540(4) 0.8473(4) 0.3460(3) 0.0415(19) Uani 1 1 d . .
H14A H 0.0568 0.8910 0.3274 0.062 Uiso 1 1 calc R U
H14B H 0.0163 0.8448 0.3641 0.062 Uiso 1 1 calc R U
H14C H 0.0570 0.8094 0.3211 0.062 Uiso 1 1 calc R U
C15A C -0.0312(3) 0.6371(3) 0.3844(2) 0.0240(13) Uani 1 1 d . .
C16A C -0.0727(3) 0.5841(3) 0.3804(2) 0.0241(13) Uani 1 1 d . .
H16A H -0.1070 0.5856 0.4013 0.029 Uiso 1 1 calc R U
C17A C -0.0645(3) 0.5307(3) 0.3469(3) 0.0273(14) Uani 1 1 d . .
H17A H -0.0922 0.4945 0.3450 0.033 Uiso 1 1 calc R U
C18A C -0.0147(3) 0.5304(3) 0.3157(2) 0.0233(13) Uani 1 1 d . .
C19A C 0.0261(3) 0.5840(3) 0.3219(2) 0.0200(12) Uani 1 1 d . .
C20A C -0.0036(3) 0.4787(3) 0.2773(3) 0.0293(15) Uani 1 1 d . .
H20A H -0.0305 0.4418 0.2733 0.035 Uiso 1 1 calc R U
C21A C 0.0443(3) 0.4816(3) 0.2469(3) 0.0266(14) Uani 1 1 d . .
H21A H 0.0506 0.4471 0.2214 0.032 Uiso 1 1 calc R U
C22A C 0.0772(3) 0.5864(3) 0.2909(2) 0.0193(12) Uani 1 1 d . .
C23A C 0.0859(3) 0.5358(3) 0.2526(2) 0.0218(13) Uani 1 1 d . .
C24A C 0.1350(3) 0.5418(3) 0.2211(3) 0.0249(14) Uani 1 1 d . .
H24A H 0.1425 0.5089 0.1947 0.030 Uiso 1 1 calc R U
C25A C 0.1729(3) 0.5963(3) 0.2287(2) 0.0216(13) Uani 1 1 d . .
H25A H 0.2063 0.6013 0.2070 0.026 Uiso 1 1 calc R U
C26A C 0.1621(3) 0.6439(3) 0.2685(2) 0.0187(12) Uani 1 1 d . .
C27A C -0.0433(3) 0.6999(3) 0.4160(2) 0.0223(13) Uani 1 1 d . .
C28A C -0.0787(3) 0.7516(3) 0.3938(2) 0.0264(14) Uani 1 1 d . .
C29A C -0.0877(3) 0.8110(3) 0.4220(3) 0.0260(13) Uani 1 1 d . .
H29A H -0.1123 0.8457 0.4079 0.031 Uiso 1 1 calc R U
C30A C -0.0616(3) 0.8211(3) 0.4705(3) 0.0313(16) Uani 1 1 d . .
C31A C -0.0290(3) 0.7684(3) 0.4932(3) 0.0298(15) Uani 1 1 d . .
H31A H -0.0133 0.7745 0.5272 0.036 Uiso 1 1 calc R U
C32A C -0.0188(3) 0.7068(3) 0.4669(2) 0.0235(13) Uani 1 1 d . .
C33A C -0.1094(3) 0.7434(3) 0.3408(3) 0.0272(14) Uani 1 1 d . .
H33A H -0.0956 0.6996 0.3248 0.033 Uiso 1 1 calc R U
C34A C -0.0950(4) 0.8016(4) 0.3033(3) 0.046(2) Uani 1 1 d . .
H34A H -0.0532 0.8005 0.2950 0.069 Uiso 1 1 calc R U
H34B H -0.1048 0.8455 0.3196 0.069 Uiso 1 1 calc R U
H34C H -0.1178 0.7960 0.2711 0.069 Uiso 1 1 calc R U
C35A C -0.1746(4) 0.7389(4) 0.3471(3) 0.0372(17) Uani 1 1 d . .
H35A H -0.1928 0.7299 0.3131 0.056 Uiso 1 1 calc R U
H35B H -0.1895 0.7823 0.3611 0.056 Uiso 1 1 calc R U
H35C H -0.1841 0.7016 0.3712 0.056 Uiso 1 1 calc R U
C36A C -0.0702(4) 0.8885(4) 0.4996(3) 0.0410(19) Uani 1 1 d . .
H36A H -0.0455 0.8878 0.5319 0.049 Uiso 1 1 calc R U
C37A C -0.0504(5) 0.9495(4) 0.4651(4) 0.061(3) Uani 1 1 d . .
H37A H -0.0729 0.9494 0.4325 0.091 Uiso 1 1 calc R U
H37B H -0.0086 0.9449 0.4573 0.091 Uiso 1 1 calc R U
H37C H -0.0572 0.9925 0.4837 0.091 Uiso 1 1 calc R U
C38A C -0.1341(5) 0.8979(4) 0.5154(4) 0.057(3) Uani 1 1 d . .
H38A H -0.1587 0.9001 0.4841 0.085 Uiso 1 1 calc R U
H38B H -0.1382 0.9405 0.5353 0.085 Uiso 1 1 calc R U
H38C H -0.1464 0.8591 0.5371 0.085 Uiso 1 1 calc R U
C39A C 0.0125(3) 0.6477(3) 0.4932(3) 0.0264(14) Uani 1 1 d . .
H39A H 0.0341 0.6218 0.4657 0.032 Uiso 1 1 calc R U
C40A C -0.0322(4) 0.5986(4) 0.5178(3) 0.0415(19) Uani 1 1 d . .
H40A H -0.0542 0.6228 0.5449 0.062 Uiso 1 1 calc R U
H40B H -0.0116 0.5596 0.5333 0.062 Uiso 1 1 calc R U
H40C H -0.0592 0.5822 0.4908 0.062 Uiso 1 1 calc R U
C41A C 0.0573(3) 0.6707(4) 0.5344(3) 0.0316(15) Uani 1 1 d . .
H41A H 0.0802 0.6311 0.5460 0.047 Uiso 1 1 calc R U
H41B H 0.0367 0.6906 0.5643 0.047 Uiso 1 1 calc R U
H41C H 0.0835 0.7050 0.5193 0.047 Uiso 1 1 calc R U
C42A C 0.2025(3) 0.7032(3) 0.2774(2) 0.0179(12) Uani 1 1 d . .
C43A C 0.1919(3) 0.7653(3) 0.2510(2) 0.0232(13) Uani 1 1 d . .
C44A C 0.2282(3) 0.8206(3) 0.2610(2) 0.0219(13) Uani 1 1 d . .
H44A H 0.2219 0.8623 0.2427 0.026 Uiso 1 1 calc R U
C45A C 0.2737(3) 0.8166(3) 0.2972(3) 0.0223(13) Uani 1 1 d . .
C46A C 0.2855(3) 0.7541(3) 0.3216(2) 0.0226(13) Uani 1 1 d . .
H46A H 0.3177 0.7505 0.3449 0.027 Uiso 1 1 calc R U
C47A C 0.2501(3) 0.6966(3) 0.3120(2) 0.0198(12) Uani 1 1 d . .
C48A C 0.1435(3) 0.7706(3) 0.2089(3) 0.0252(14) Uani 1 1 d . .
H48A H 0.1135 0.7347 0.2166 0.030 Uiso 1 1 calc R U
C49A C 0.1126(4) 0.8397(3) 0.2080(3) 0.0324(16) Uani 1 1 d . .
H49A H 0.1394 0.8748 0.1948 0.049 Uiso 1 1 calc R U
H49B H 0.1003 0.8518 0.2435 0.049 Uiso 1 1 calc R U
H49C H 0.0781 0.8371 0.1853 0.049 Uiso 1 1 calc R U
C50A C 0.1676(4) 0.7562(4) 0.1547(3) 0.0347(17) Uani 1 1 d . .
H50A H 0.1356 0.7571 0.1292 0.052 Uiso 1 1 calc R U
H50B H 0.1863 0.7110 0.1544 0.052 Uiso 1 1 calc R U
H50C H 0.1966 0.7913 0.1457 0.052 Uiso 1 1 calc R U
C51A C 0.3129(3) 0.8782(3) 0.3091(3) 0.0296(15) Uani 1 1 d . .
H51A H 0.3406 0.8648 0.3376 0.036 Uiso 1 1 calc R U
C52A C 0.3479(4) 0.8978(4) 0.2626(3) 0.043(2) Uani 1 1 d . .
H52A H 0.3215 0.9124 0.2345 0.064 Uiso 1 1 calc R U
H52B H 0.3709 0.8583 0.2509 0.064 Uiso 1 1 calc R U
H52C H 0.3743 0.9355 0.2717 0.064 Uiso 1 1 calc R U
C53A C 0.2765(4) 0.9380(4) 0.3284(4) 0.048(2) Uani 1 1 d . .
H53A H 0.3024 0.9761 0.3377 0.072 Uiso 1 1 calc R U
H53B H 0.2541 0.9239 0.3591 0.072 Uiso 1 1 calc R U
H53C H 0.2496 0.9526 0.3007 0.072 Uiso 1 1 calc R U
C54A C 0.2658(3) 0.6279(3) 0.3379(3) 0.0233(13) Uani 1 1 d . .
H54A H 0.2281 0.6040 0.3457 0.028 Uiso 1 1 calc R U
C55A C 0.3001(3) 0.5816(3) 0.3011(3) 0.0318(16) Uani 1 1 d . .
H55A H 0.2794 0.5784 0.2676 0.048 Uiso 1 1 calc R U
H55B H 0.3036 0.5358 0.3165 0.048 Uiso 1 1 calc R U
H55C H 0.3392 0.6009 0.2955 0.048 Uiso 1 1 calc R U
C56A C 0.2990(4) 0.6346(4) 0.3893(3) 0.0336(16) Uani 1 1 d . .
H56A H 0.3396 0.6479 0.3823 0.050 Uiso 1 1 calc R U
H56B H 0.2984 0.5906 0.4077 0.050 Uiso 1 1 calc R U
H56C H 0.2803 0.6697 0.4109 0.050 Uiso 1 1 calc R U
C57A C 0.0595(4) 0.6246(4) 0.1128(4) 0.049(2) Uani 1 1 d . .
H57A H 0.0358 0.5822 0.1131 0.058 Uiso 1 1 calc R U
H57B H 0.0855 0.6244 0.1437 0.058 Uiso 1 1 calc R U
C58A C 0.0954(4) 0.6278(4) 0.0638(4) 0.048(2) Uani 1 1 d . .
H58A H 0.0693 0.6273 0.0334 0.073 Uiso 1 1 calc R U
H58B H 0.1216 0.5881 0.0624 0.073 Uiso 1 1 calc R U
H58C H 0.1186 0.6700 0.0637 0.073 Uiso 1 1 calc R U
C59A C -0.0133(5) 0.6853(6) 0.1587(4) 0.058(3) Uani 1 1 d . .
H59A H 0.0111 0.6865 0.1906 0.069 Uiso 1 1 calc R U
H59B H -0.0387 0.6442 0.1601 0.069 Uiso 1 1 calc R U
C60A C -0.0504(5) 0.7497(6) 0.1549(4) 0.071(3) Uani 1 1 d . .
H60A H -0.0248 0.7899 0.1529 0.106 Uiso 1 1 calc R U
H60B H -0.0753 0.7533 0.1859 0.106 Uiso 1 1 calc R U
H60C H -0.0750 0.7474 0.1236 0.106 Uiso 1 1 calc R U
C1B C 0.4419(5) 0.1383(4) 0.3455(3) 0.050(2) Uani 1 1 d . .
H1BA H 0.4346 0.0965 0.3253 0.075 Uiso 1 1 calc R U
H1BB H 0.4798 0.1347 0.3632 0.075 Uiso 1 1 calc R U
H1BC H 0.4422 0.1779 0.3219 0.075 Uiso 1 1 calc R U
P1B P 0.25369(11) 0.49882(9) 0.10520(5) 0.0288(4) Uani 1 1 d . .
F1B F 0.2537(3) 0.4996(3) 0.04268(12) 0.0438(10) Uani 1 1 d . .
N1B N 0.3838(3) 0.2119(3) 0.3989(2) 0.0257(12) Uani 1 1 d . .
Cu1B Cu 0.41270(4) 0.29914(3) 0.36758(3) 0.02244(16) Uani 1 1 d . .
C2B C 0.3962(4) 0.1469(3) 0.3838(3) 0.0320(17) Uani 1 1 d . .
F2B F 0.2671(3) 0.4189(2) 0.10543(19) 0.0500(13) Uani 1 1 d . .
N2B N 0.3635(3) 0.3425(3) 0.4286(2) 0.0245(12) Uani 1 1 d . .
C3B C 0.3671(4) 0.0915(4) 0.4070(3) 0.047(2) Uani 1 1 d . .
H3B H 0.3751 0.0463 0.3954 0.057 Uiso 1 1 calc R U
F3B F 0.2539(2) 0.4978(2) 0.16791(11) 0.0337(9) Uani 1 1 d . .
N3B N 0.3911(2) 0.3487(2) 0.29875(19) 0.0182(10) Uani 1 1 d . .
C4B C 0.3283(5) 0.1012(4) 0.4451(4) 0.051(3) Uani 1 1 d . .
H4B H 0.3092 0.0632 0.4608 0.062 Uiso 1 1 calc R U
F4B F 0.2412(3) 0.5791(2) 0.10581(19) 0.0587(16) Uani 1 1 d . .
N4B N 0.4916(3) 0.3476(2) 0.3564(2) 0.0224(11) Uani 1 1 d . .
F5B F 0.3223(2) 0.5140(3) 0.10665(19) 0.0510(13) Uani 1 1 d . .
C5B C 0.3160(4) 0.1679(4) 0.4619(3) 0.042(2) Uani 1 1 d . .
F6B F 0.1851(2) 0.4838(3) 0.1043(2) 0.0575(14) Uani 1 1 d . .
C6B C 0.3446(3) 0.2223(4) 0.4373(3) 0.0280(15) Uani 1 1 d . .
C7B C 0.2773(4) 0.1829(6) 0.5038(4) 0.057(3) Uani 1 1 d . .
H7B H 0.2565 0.1467 0.5202 0.069 Uiso 1 1 calc R U
C8B C 0.2699(4) 0.2468(6) 0.5204(3) 0.056(3) Uani 1 1 d . .
H8B H 0.2446 0.2550 0.5491 0.067 Uiso 1 1 calc R U
C9B C 0.3354(3) 0.2917(4) 0.4546(3) 0.0318(16) Uani 1 1 d . .
C10B C 0.2987(4) 0.3034(5) 0.4964(3) 0.0412(19) Uani 1 1 d . .
C11B C 0.2933(3) 0.3718(5) 0.5133(3) 0.046(2) Uani 1 1 d . .
H11B H 0.2700 0.3824 0.5428 0.055 Uiso 1 1 calc R U
C12B C 0.3217(4) 0.4233(5) 0.4870(3) 0.045(2) Uani 1 1 d . .
H12B H 0.3172 0.4695 0.4977 0.054 Uiso 1 1 calc R U
C13B C 0.3569(4) 0.4074(4) 0.4446(3) 0.0326(16) Uani 1 1 d . .
C14B C 0.3877(4) 0.4615(3) 0.4154(3) 0.0358(17) Uani 1 1 d . .
H14D H 0.4298 0.4524 0.4160 0.054 Uiso 1 1 calc R U
H14E H 0.3799 0.5060 0.4317 0.054 Uiso 1 1 calc R U
H14F H 0.3737 0.4620 0.3793 0.054 Uiso 1 1 calc R U
C15B C 0.3438(3) 0.3458(3) 0.2681(2) 0.0206(13) Uani 1 1 d . .
C16B C 0.3319(3) 0.3958(3) 0.2296(3) 0.0236(13) Uani 1 1 d . .
H16B H 0.2982 0.3916 0.2080 0.028 Uiso 1 1 calc R U
C17B C 0.3690(3) 0.4499(3) 0.2234(2) 0.0259(14) Uani 1 1 d . .
H17B H 0.3603 0.4849 0.1988 0.031 Uiso 1 1 calc R U
C18B C 0.4204(3) 0.4534(3) 0.2539(3) 0.0274(15) Uani 1 1 d . .
C19B C 0.4295(3) 0.4007(3) 0.2911(2) 0.0208(13) Uani 1 1 d . .
C20B C 0.4635(3) 0.5059(3) 0.2490(3) 0.0272(14) Uani 1 1 d . .
H20B H 0.4573 0.5418 0.2246 0.033 Uiso 1 1 calc R U
C21B C 0.5125(3) 0.5058(3) 0.2778(3) 0.0290(15) Uani 1 1 d . .
H21B H 0.5403 0.5415 0.2731 0.035 Uiso 1 1 calc R U
C22B C 0.4836(3) 0.4008(3) 0.3220(2) 0.0191(12) Uani 1 1 d . .
C23B C 0.5243(3) 0.4530(3) 0.3157(3) 0.0235(13) Uani 1 1 d . .
C24B C 0.5758(3) 0.4503(3) 0.3457(3) 0.0286(15) Uani 1 1 d . .
H24B H 0.6042 0.4856 0.3431 0.034 Uiso 1 1 calc R U
C25B C 0.5848(3) 0.3961(3) 0.3789(2) 0.0242(13) Uani 1 1 d . .
H25B H 0.6198 0.3934 0.3989 0.029 Uiso 1 1 calc R U
C26B C 0.5420(3) 0.3448(3) 0.3830(2) 0.0220(13) Uani 1 1 d . .
C27B C 0.3038(3) 0.2854(3) 0.2740(2) 0.0202(12) Uani 1 1 d . .
C28B C 0.2565(3) 0.2885(3) 0.3081(3) 0.0238(13) Uani 1 1 d . .
C29B C 0.2236(3) 0.2292(3) 0.3144(2) 0.0258(14) Uani 1 1 d . .
H29B H 0.1915 0.2301 0.3379 0.031 Uiso 1 1 calc R U
C30B C 0.2357(3) 0.1684(3) 0.2878(2) 0.0244(13) Uani 1 1 d . .
C31B C 0.2810(3) 0.1682(3) 0.2526(2) 0.0268(15) Uani 1 1 d . .
H31B H 0.2888 0.1278 0.2331 0.032 Uiso 1 1 calc R U
C32B C 0.3159(3) 0.2259(3) 0.2446(2) 0.0194(12) Uani 1 1 d . .
C33B C 0.2414(3) 0.3543(3) 0.3358(3) 0.0307(15) Uani 1 1 d . .
H33B H 0.2789 0.3786 0.3441 0.037 Uiso 1 1 calc R U
C34B C 0.2044(4) 0.4016(4) 0.3011(3) 0.0376(18) Uani 1 1 d . .
H34D H 0.2273 0.4153 0.2705 0.056 Uiso 1 1 calc R U
H34E H 0.1932 0.4425 0.3210 0.056 Uiso 1 1 calc R U
H34F H 0.1691 0.3773 0.2897 0.056 Uiso 1 1 calc R U
C35B C 0.2088(4) 0.3428(4) 0.3868(3) 0.0371(17) Uani 1 1 d . .
H35D H 0.1677 0.3323 0.3792 0.056 Uiso 1 1 calc R U
H35E H 0.2111 0.3843 0.4082 0.056 Uiso 1 1 calc R U
H35F H 0.2266 0.3044 0.4057 0.056 Uiso 1 1 calc R U
C36B C 0.1989(3) 0.1043(3) 0.2947(3) 0.0299(15) Uani 1 1 d . .
H36B H 0.2228 0.0649 0.2818 0.036 Uiso 1 1 calc R U
C37B C 0.1433(4) 0.1076(4) 0.2600(3) 0.0330(16) Uani 1 1 d . .
H37D H 0.1547 0.1121 0.2234 0.050 Uiso 1 1 calc R U
H37E H 0.1196 0.1473 0.2702 0.050 Uiso 1 1 calc R U
H37F H 0.1203 0.0657 0.2646 0.050 Uiso 1 1 calc R U
C38B C 0.1842(4) 0.0895(4) 0.3508(3) 0.044(2) Uani 1 1 d . .
H38D H 0.1632 0.0458 0.3530 0.066 Uiso 1 1 calc R U
H38E H 0.1594 0.1263 0.3645 0.066 Uiso 1 1 calc R U
H38F H 0.2203 0.0869 0.3713 0.066 Uiso 1 1 calc R U
C39B C 0.3619(3) 0.2253(3) 0.2029(3) 0.0258(14) Uani 1 1 d . .
H39B H 0.3896 0.2638 0.2101 0.031 Uiso 1 1 calc R U
C40B C 0.3334(4) 0.2383(4) 0.1496(3) 0.0407(19) Uani 1 1 d . .
H40D H 0.3635 0.2379 0.1224 0.061 Uiso 1 1 calc R U
H40E H 0.3138 0.2830 0.1499 0.061 Uiso 1 1 calc R U
H40F H 0.3046 0.2023 0.1424 0.061 Uiso 1 1 calc R U
C41B C 0.3972(4) 0.1592(3) 0.2010(3) 0.0383(18) Uani 1 1 d . .
H41D H 0.3710 0.1206 0.1935 0.057 Uiso 1 1 calc R U
H41E H 0.4165 0.1518 0.2347 0.057 Uiso 1 1 calc R U
H41F H 0.4268 0.1625 0.1735 0.057 Uiso 1 1 calc R U
C42B C 0.5556(3) 0.2828(3) 0.4153(3) 0.0223(13) Uani 1 1 d . .
C43B C 0.5888(3) 0.2304(3) 0.3931(3) 0.0275(14) Uani 1 1 d . .
C44B C 0.6054(3) 0.1744(3) 0.4236(3) 0.0316(16) Uani 1 1 d . .
H44B H 0.6296 0.1397 0.4091 0.038 Uiso 1 1 calc R U
C45B C 0.5873(4) 0.1688(3) 0.4748(3) 0.0396(19) Uani 1 1 d . .
C46B C 0.5542(4) 0.2199(4) 0.4959(3) 0.0367(18) Uani 1 1 d . .
H46B H 0.5422 0.2163 0.5313 0.044 Uiso 1 1 calc R U
C47B C 0.5374(3) 0.2774(3) 0.4670(3) 0.0303(15) Uani 1 1 d . .
C48B C 0.6113(4) 0.2346(3) 0.3372(3) 0.0341(17) Uani 1 1 d . .
H48B H 0.5923 0.2749 0.3199 0.041 Uiso 1 1 calc R U
C49B C 0.5971(5) 0.1704(4) 0.3049(3) 0.047(2) Uani 1 1 d . .
H49D H 0.6141 0.1750 0.2700 0.071 Uiso 1 1 calc R U
H49E H 0.5546 0.1652 0.3019 0.071 Uiso 1 1 calc R U
H49F H 0.6137 0.1300 0.3222 0.071 Uiso 1 1 calc R U
C50B C 0.6775(4) 0.2463(4) 0.3376(3) 0.045(2) Uani 1 1 d . .
H50D H 0.6970 0.2061 0.3525 0.068 Uiso 1 1 calc R U
H50E H 0.6866 0.2868 0.3587 0.068 Uiso 1 1 calc R U
H50F H 0.6912 0.2535 0.3018 0.068 Uiso 1 1 calc R U
C51B C 0.6069(5) 0.1045(4) 0.5046(3) 0.050(2) Uani 1 1 d . .
H51B H 0.6421 0.0874 0.4856 0.060 Uiso 1 1 calc R U
C52B C 0.5620(4) 0.0498(4) 0.4985(3) 0.0437(19) Uani 1 1 d . .
H52D H 0.5567 0.0395 0.4614 0.066 Uiso 1 1 calc R U
H52E H 0.5248 0.0654 0.5132 0.066 Uiso 1 1 calc R U
H52F H 0.5750 0.0084 0.5169 0.066 Uiso 1 1 calc R U
C53B C 0.6270(5) 0.1183(4) 0.5579(3) 0.060(3) Uani 1 1 d . .
H53D H 0.6577 0.1534 0.5571 0.090 Uiso 1 1 calc R U
H53E H 0.6427 0.0762 0.5733 0.090 Uiso 1 1 calc R U
H53F H 0.5942 0.1348 0.5789 0.090 Uiso 1 1 calc R U
C54B C 0.5042(4) 0.3363(4) 0.4917(3) 0.0339(17) Uani 1 1 d . .
H54B H 0.4821 0.3602 0.4633 0.041 Uiso 1 1 calc R U
C55B C 0.5459(4) 0.3886(4) 0.5165(4) 0.048(2) Uani 1 1 d . .
H55D H 0.5724 0.4066 0.4898 0.071 Uiso 1 1 calc R U
H55E H 0.5688 0.3663 0.5441 0.071 Uiso 1 1 calc R U
H55F H 0.5231 0.4263 0.5315 0.071 Uiso 1 1 calc R U
C56B C 0.4597(4) 0.3123(4) 0.5323(3) 0.0405(18) Uani 1 1 d . .
H56D H 0.4355 0.3512 0.5431 0.061 Uiso 1 1 calc R U
H56E H 0.4804 0.2937 0.5627 0.061 Uiso 1 1 calc R U
H56F H 0.4348 0.2766 0.5171 0.061 Uiso 1 1 calc R U
C57B C 0.5139(4) 0.3261(6) 0.1681(4) 0.057(3) Uani 1 1 d . .
H57C H 0.4872 0.3334 0.1980 0.068 Uiso 1 1 calc R U
H57D H 0.5418 0.3649 0.1667 0.068 Uiso 1 1 calc R U
C58B C 0.5461(5) 0.2606(6) 0.1746(4) 0.070(3) Uani 1 1 d . .
H58D H 0.5702 0.2521 0.1437 0.105 Uiso 1 1 calc R U
H58E H 0.5181 0.2230 0.1789 0.105 Uiso 1 1 calc R U
H58F H 0.5713 0.2633 0.2056 0.105 Uiso 1 1 calc R U
C59B C 0.4482(4) 0.3827(5) 0.1112(3) 0.047(2) Uani 1 1 d . .
H59C H 0.4747 0.4225 0.1079 0.056 Uiso 1 1 calc R U
H59D H 0.4214 0.3914 0.1408 0.056 Uiso 1 1 calc R U
C60B C 0.4133(4) 0.3745(4) 0.0620(4) 0.047(2) Uani 1 1 d . .
H60D H 0.3925 0.4173 0.0543 0.070 Uiso 1 1 calc R U
H60E H 0.3849 0.3373 0.0663 0.070 Uiso 1 1 calc R U
H60F H 0.4397 0.3636 0.0330 0.070 Uiso 1 1 calc R U

loop_
_atom_site_aniso_label
_atom_site_aniso_U_11
_atom_site_aniso_U_22
_atom_site_aniso_U_33
_atom_site_aniso_U_23
_atom_site_aniso_U_13
_atom_site_aniso_U_12
O1 0.043(3) 0.058(3) 0.030(3) -0.006(3) -0.003(2) 0.006(3)
N1A 0.033(3) 0.021(2) 0.020(3) 0.000(2) 0.000(2) -0.001(2)
C1A 0.044(4) 0.017(3) 0.034(4) 0.003(3) 0.002(3) 0.005(3)
O1A 0.050(4) 0.048(3) 0.028(3) 0.011(2) 0.000(2) 0.002(3)
P1A 0.0329(9) 0.0201(7) 0.0219(7) -0.0005(7) 0.0001(7) -0.0015(6)
F1A 0.062(3) 0.048(3) 0.041(2) 0.000(2) 0.030(2) 0.004(2)
Cu1A 0.0379(4) 0.0143(3) 0.0167(3) -0.0022(3) -0.0025(4) -0.0024(3)
C2A 0.034(4) 0.031(3) 0.023(3) 0.000(3) 0.005(3) 0.007(3)
F2A 0.072(3) 0.027(2) 0.053(3) -0.009(2) 0.011(3) -0.017(2)
N2A 0.026(3) 0.015(2) 0.030(3) -0.002(2) 0.006(2) -0.003(2)
C3A 0.028(4) 0.044(4) 0.029(4) 0.013(3) 0.000(3) 0.009(3)
F3A 0.053(3) 0.042(2) 0.026(2) 0.0083(18) 0.0107(19) 0.005(2)
N3A 0.023(3) 0.015(2) 0.017(3) -0.0014(18) 0.000(2) -0.0022(19)
C4A 0.041(5) 0.069(6) 0.023(4) 0.010(4) -0.011(3) 0.004(4)
F4A 0.062(3) 0.0181(18) 0.041(2) 0.0048(16) -0.004(2) -0.0062(18)
N4A 0.027(3) 0.010(2) 0.025(3) 0.0023(19) -0.005(2) -0.0002(19)
F5A 0.046(3) 0.058(3) 0.032(2) 0.017(2) -0.005(2) -0.003(2)
C5A 0.030(4) 0.056(5) 0.016(3) -0.003(3) -0.004(3) 0.008(3)
F6A 0.034(2) 0.036(2) 0.066(3) 0.025(2) -0.003(2) -0.0039(19)
C6A 0.024(3) 0.034(3) 0.014(3) -0.006(2) 0.001(2) -0.001(3)
C7A 0.041(5) 0.067(6) 0.030(4) -0.012(4) -0.012(4) -0.005(4)
C8A 0.046(5) 0.053(5) 0.039(5) -0.020(4) -0.009(4) -0.013(4)
C9A 0.042(4) 0.023(3) 0.021(3) -0.005(3) 0.000(3) -0.003(3)
C10A 0.045(5) 0.041(4) 0.031(4) -0.017(3) 0.000(4) -0.009(4)
C11A 0.071(6) 0.029(4) 0.049(5) -0.020(4) 0.002(5) -0.017(4)
C12A 0.052(5) 0.024(3) 0.047(5) -0.003(3) 0.003(4) -0.013(3)
C13A 0.051(5) 0.018(3) 0.026(3) 0.003(2) 0.006(3) -0.002(3)
C14A 0.060(6) 0.024(3) 0.041(4) 0.004(3) 0.006(4) 0.005(3)
C15A 0.037(4) 0.016(3) 0.019(3) 0.001(2) 0.000(3) -0.002(3)
C16A 0.020(3) 0.027(3) 0.026(3) -0.002(2) -0.001(2) -0.001(2)
C17A 0.033(4) 0.021(3) 0.028(3) -0.003(2) -0.004(3) -0.004(3)
C18A 0.030(4) 0.018(3) 0.022(3) -0.003(2) 0.003(3) -0.006(3)
C19A 0.025(3) 0.018(3) 0.017(3) -0.002(2) -0.003(2) -0.004(2)
C20A 0.035(4) 0.017(3) 0.037(4) -0.009(3) 0.002(3) -0.007(3)
C21A 0.036(4) 0.018(3) 0.026(3) -0.008(2) -0.004(3) -0.001(3)
C22A 0.024(3) 0.015(2) 0.020(3) 0.000(2) -0.006(2) 0.000(2)
C23A 0.031(4) 0.014(2) 0.020(3) -0.003(2) 0.000(3) 0.000(3)
C24A 0.036(4) 0.016(3) 0.023(3) -0.004(2) 0.001(3) 0.001(3)
C25A 0.023(3) 0.021(3) 0.021(3) -0.001(2) 0.000(2) -0.001(2)
C26A 0.027(3) 0.013(2) 0.017(3) 0.004(2) 0.002(2) 0.006(2)
C27A 0.026(3) 0.024(3) 0.018(3) -0.002(2) 0.002(2) -0.002(3)
C28A 0.039(4) 0.022(3) 0.019(3) -0.001(2) 0.003(3) -0.003(3)
C29A 0.028(4) 0.022(3) 0.028(3) -0.003(2) -0.003(3) 0.000(3)
C30A 0.044(4) 0.022(3) 0.028(3) -0.011(3) -0.007(3) 0.006(3)
C31A 0.033(4) 0.027(3) 0.029(3) -0.010(3) -0.006(3) 0.007(3)
C32A 0.032(4) 0.021(3) 0.018(3) -0.002(2) -0.002(3) 0.003(3)
C33A 0.033(4) 0.024(3) 0.024(3) -0.006(2) -0.001(3) 0.001(3)
C34A 0.049(5) 0.062(5) 0.028(4) 0.016(4) -0.007(4) -0.012(4)
C35A 0.053(5) 0.031(4) 0.027(3) -0.011(3) -0.003(3) -0.006(3)
C36A 0.041(5) 0.033(4) 0.049(5) -0.017(3) -0.016(4) 0.012(3)
C37A 0.082(7) 0.028(4) 0.072(6) -0.016(4) -0.018(6) -0.003(4)
C38A 0.087(8) 0.041(5) 0.042(5) -0.022(4) -0.013(5) 0.017(5)
C39A 0.033(4) 0.024(3) 0.022(3) -0.001(2) -0.001(3) 0.003(3)
C40A 0.053(5) 0.033(4) 0.039(4) 0.010(3) -0.004(4) -0.008(4)
C41A 0.039(4) 0.032(3) 0.024(3) -0.003(3) -0.005(3) 0.007(3)
C42A 0.015(3) 0.017(3) 0.021(3) 0.001(2) 0.002(2) -0.001(2)
C43A 0.034(4) 0.020(3) 0.016(3) -0.001(2) -0.004(3) 0.003(3)
C44A 0.027(3) 0.016(3) 0.023(3) 0.004(2) -0.001(3) -0.001(2)
C45A 0.023(3) 0.018(3) 0.025(3) 0.000(2) -0.002(3) -0.002(2)
C46A 0.019(3) 0.028(3) 0.020(3) 0.002(2) -0.007(2) -0.001(3)
C47A 0.026(3) 0.021(3) 0.013(3) 0.002(2) 0.000(2) 0.001(2)
C48A 0.033(4) 0.017(3) 0.026(3) 0.004(2) 0.000(3) 0.003(3)
C49A 0.045(4) 0.028(3) 0.024(3) 0.002(3) -0.005(3) 0.010(3)
C50A 0.045(5) 0.034(4) 0.025(3) -0.008(3) -0.011(3) 0.005(3)
C51A 0.026(4) 0.023(3) 0.039(4) 0.002(3) -0.012(3) -0.004(3)
C52A 0.045(5) 0.047(4) 0.037(4) 0.009(4) -0.005(4) -0.022(4)
C53A 0.060(6) 0.024(3) 0.061(5) -0.010(3) -0.021(4) -0.001(4)
C54A 0.021(3) 0.023(3) 0.026(3) 0.008(2) 0.000(3) 0.002(2)
C55A 0.044(4) 0.025(3) 0.026(3) 0.002(3) -0.002(3) 0.009(3)
C56A 0.047(5) 0.032(3) 0.022(3) 0.011(3) -0.001(3) 0.010(3)
C57A 0.059(6) 0.037(4) 0.049(5) 0.019(4) -0.013(4) 0.002(4)
C58A 0.057(6) 0.041(4) 0.048(5) -0.002(4) -0.006(4) 0.009(4)
C59A 0.060(6) 0.082(7) 0.031(4) 0.010(4) 0.002(4) -0.015(5)
C60A 0.068(7) 0.085(8) 0.059(7) -0.011(6) 0.020(5) 0.007(6)
C1B 0.102(8) 0.016(3) 0.032(4) -0.003(3) 0.006(5) 0.005(4)
P1B 0.0503(11) 0.0197(7) 0.0164(6) -0.0002(7) -0.0009(9) 0.0054(7)
F1B 0.068(3) 0.049(2) 0.0151(15) -0.002(2) 0.000(2) 0.006(2)
N1B 0.044(4) 0.019(2) 0.015(3) 0.0020(19) 0.001(2) -0.010(2)
Cu1B 0.0362(4) 0.0130(3) 0.0181(3) 0.0022(3) -0.0006(4) -0.0022(3)
C2B 0.049(5) 0.018(3) 0.029(4) 0.006(2) -0.012(3) -0.009(3)
F2B 0.092(4) 0.021(2) 0.036(3) -0.0039(18) 0.009(3) 0.011(2)
N2B 0.032(3) 0.028(3) 0.013(2) -0.002(2) -0.004(2) 0.004(2)
C3B 0.081(7) 0.018(3) 0.042(5) 0.013(3) -0.018(5) -0.012(4)
F3B 0.052(2) 0.035(2) 0.0142(14) 0.0013(18) 0.001(2) 0.0187(18)
N3B 0.029(3) 0.009(2) 0.016(2) -0.0040(17) 0.000(2) 0.0030(19)
C4B 0.065(6) 0.039(4) 0.050(5) 0.025(4) -0.024(5) -0.022(4)
F4B 0.119(5) 0.025(2) 0.031(2) 0.0027(18) -0.013(3) 0.022(3)
N4B 0.034(3) 0.011(2) 0.022(3) 0.0009(18) 0.004(2) 0.003(2)
F5B 0.053(3) 0.063(3) 0.037(3) 0.005(2) 0.001(2) -0.005(3)
C5B 0.043(5) 0.052(5) 0.030(4) 0.023(4) -0.010(4) -0.012(4)
F6B 0.051(3) 0.085(4) 0.036(3) -0.004(3) -0.005(2) -0.007(3)
C6B 0.013(3) 0.042(4) 0.029(4) 0.009(3) -0.009(3) -0.006(3)
C7B 0.034(5) 0.090(8) 0.047(6) 0.036(5) -0.006(4) -0.018(5)
C8B 0.034(5) 0.102(8) 0.032(4) 0.031(5) 0.004(4) -0.013(5)
C9B 0.035(4) 0.040(4) 0.020(3) 0.004(3) 0.001(3) 0.005(3)
C10B 0.040(5) 0.062(5) 0.022(4) 0.003(3) 0.002(3) 0.007(4)
C11B 0.022(4) 0.090(7) 0.026(4) -0.006(4) 0.002(3) 0.019(4)
C12B 0.042(5) 0.061(5) 0.031(4) -0.028(4) -0.003(3) 0.019(4)
C13B 0.043(4) 0.034(4) 0.021(3) -0.009(3) -0.003(3) 0.012(3)
C14B 0.047(5) 0.024(3) 0.036(4) -0.011(3) -0.006(3) 0.011(3)
C15B 0.036(4) 0.010(2) 0.016(3) -0.001(2) -0.005(3) 0.002(2)
C16B 0.032(4) 0.017(3) 0.022(3) 0.002(2) -0.007(3) 0.005(3)
C17B 0.046(4) 0.016(3) 0.017(3) 0.004(2) -0.001(3) 0.005(3)
C18B 0.049(4) 0.013(2) 0.020(3) 0.001(2) 0.001(3) 0.006(3)
C19B 0.036(4) 0.012(2) 0.015(3) 0.001(2) 0.003(2) 0.001(2)
C20B 0.031(4) 0.016(3) 0.034(4) 0.014(3) -0.003(3) -0.001(3)
C21B 0.025(4) 0.020(3) 0.042(4) 0.007(3) 0.001(3) -0.003(3)
C22B 0.021(3) 0.015(2) 0.021(3) 0.004(2) -0.004(2) 0.000(2)
C23B 0.025(3) 0.016(3) 0.029(3) 0.004(2) 0.002(3) -0.004(2)
C24B 0.026(4) 0.019(3) 0.041(4) 0.004(3) -0.004(3) -0.007(2)
C25B 0.024(3) 0.020(3) 0.029(3) 0.000(2) -0.007(3) 0.001(2)
C26B 0.032(4) 0.016(3) 0.018(3) 0.001(2) -0.004(2) 0.000(2)
C27B 0.026(3) 0.020(3) 0.015(3) 0.004(2) -0.003(2) 0.004(2)
C28B 0.029(4) 0.022(3) 0.020(3) -0.003(2) -0.002(3) 0.002(3)
C29B 0.035(4) 0.022(3) 0.020(3) 0.001(2) 0.004(3) -0.001(3)
C30B 0.038(4) 0.019(3) 0.016(3) 0.001(2) -0.005(3) 0.001(3)
C31B 0.048(4) 0.011(3) 0.021(3) 0.001(2) -0.001(3) 0.000(3)
C32B 0.019(3) 0.019(3) 0.020(3) 0.003(2) -0.006(2) 0.001(2)
C33B 0.038(4) 0.030(3) 0.023(3) -0.008(3) -0.001(3) -0.001(3)
C34B 0.051(5) 0.024(3) 0.037(4) -0.003(3) 0.004(4) 0.010(3)
C35B 0.044(5) 0.039(4) 0.028(4) -0.011(3) 0.003(3) 0.010(3)
C36B 0.038(4) 0.024(3) 0.028(3) 0.008(3) -0.001(3) -0.003(3)
C37B 0.043(4) 0.028(3) 0.027(4) -0.002(3) -0.003(3) -0.005(3)
C38B 0.070(6) 0.035(4) 0.028(4) 0.014(3) 0.001(4) -0.013(4)
C39B 0.024(3) 0.022(3) 0.032(4) -0.007(3) 0.006(3) 0.001(3)
C40B 0.045(5) 0.044(4) 0.033(4) 0.007(3) 0.011(3) 0.008(4)
C41B 0.046(5) 0.026(3) 0.042(4) -0.007(3) -0.003(4) 0.011(3)
C42B 0.019(3) 0.021(3) 0.026(3) 0.003(2) -0.011(2) -0.004(2)
C43B 0.030(4) 0.018(3) 0.034(3) 0.001(2) -0.012(3) 0.000(3)
C44B 0.034(4) 0.017(3) 0.043(4) 0.001(3) -0.017(3) 0.001(3)
C45B 0.060(5) 0.017(3) 0.042(4) 0.008(3) -0.024(4) -0.005(3)
C46B 0.050(5) 0.034(4) 0.026(3) 0.008(3) -0.013(3) -0.014(3)
C47B 0.041(4) 0.025(3) 0.026(3) 0.000(3) -0.011(3) -0.005(3)
C48B 0.053(5) 0.021(3) 0.028(4) -0.002(3) -0.007(3) 0.002(3)
C49B 0.070(6) 0.032(4) 0.040(4) -0.018(3) -0.007(4) 0.004(4)
C50B 0.054(5) 0.037(4) 0.045(5) 0.001(4) 0.000(4) 0.006(4)
C51B 0.079(7) 0.028(4) 0.042(5) 0.013(3) -0.020(5) -0.001(4)
C52B 0.054(5) 0.025(3) 0.053(5) 0.011(3) -0.006(4) -0.005(3)
C53B 0.094(8) 0.040(4) 0.046(5) 0.011(4) -0.025(5) -0.006(5)
C54B 0.048(5) 0.035(4) 0.019(3) 0.002(3) -0.005(3) -0.008(3)
C55B 0.062(6) 0.040(4) 0.041(5) -0.019(4) 0.007(4) -0.008(4)
C56B 0.041(5) 0.051(5) 0.030(4) 0.009(3) -0.006(3) -0.007(4)
C57B 0.039(5) 0.095(7) 0.036(5) 0.000(5) -0.009(4) -0.009(5)
C58B 0.079(8) 0.074(7) 0.058(6) 0.022(5) -0.017(6) -0.017(6)
C59B 0.044(5) 0.055(5) 0.041(5) -0.015(4) 0.003(4) 0.011(4)
C60B 0.042(5) 0.047(4) 0.050(5) 0.006(4) 0.000(4) -0.001(4)

loop_
_atom_type_symbol
_atom_type_description
_atom_type_scat_dispersion_real
_atom_type_scat_dispersion_imag
_atom_type_scat_source
C C 0.0033 0.0016 'International Tables Vol C Tables 4.2.6.8 and 6.1.1.4'
H H 0.0000 0.0000 'International Tables Vol C Tables 4.2.6.8 and 6.1.1.4'
Cu Cu 0.3201 1.2651 'International Tables Vol C Tables 4.2.6.8 and 6.1.1.4'
F F 0.0171 0.0103 'International Tables Vol C Tables 4.2.6.8 and 6.1.1.4'
N N 0.0061 0.0033 'International Tables Vol C Tables 4.2.6.8 and 6.1.1.4'
O O 0.0106 0.0060 'International Tables Vol C Tables 4.2.6.8 and 6.1.1.4'
P P 0.1023 0.0942 'International Tables Vol C Tables 4.2.6.8 and 6.1.1.4'

loop_
_geom_angle_atom_site_label_1
_geom_angle_atom_site_label_2
_geom_angle_atom_site_label_3
_geom_angle
C57B O1 C59B 113.0(7)
C2A N1A C6A 117.7(6)
C2A N1A Cu1A 132.7(5)
C6A N1A Cu1A 109.6(4)
C2A C1A H1AA 109.5
C2A C1A H1AB 109.5
H1AA C1A H1AB 109.5
C2A C1A H1AC 109.5
H1AA C1A H1AC 109.5
H1AB C1A H1AC 109.5
C59A O1A C57A 113.0(7)
F3A P1A F1A 179.4(3)
F3A P1A F6A 89.7(3)
F1A P1A F6A 90.4(3)
F3A P1A F4A 90.3(2)
F1A P1A F4A 89.1(3)
F6A P1A F4A 90.3(3)
F3A P1A F2A 90.1(3)
F1A P1A F2A 90.5(3)
F6A P1A F2A 90.1(3)
F4A P1A F2A 179.5(3)
F3A P1A F5A 89.8(3)
F1A P1A F5A 90.0(3)
F6A P1A F5A 179.4(3)
F4A P1A F5A 90.1(3)
F2A P1A F5A 89.6(3)
N2A Cu1A N4A 133.4(2)
N2A Cu1A N3A 136.6(2)
N4A Cu1A N3A 81.0(2)
N2A Cu1A N1A 81.7(2)
N4A Cu1A N1A 109.5(2)
N3A Cu1A N1A 114.7(2)
N1A C2A C3A 121.7(7)
N1A C2A C1A 116.0(6)
C3A C2A C1A 122.3(6)
C13A N2A C9A 117.7(6)
C13A N2A Cu1A 128.9(5)
C9A N2A Cu1A 113.5(4)
C4A C3A C2A 121.4(7)
C4A C3A H3A 119.3
C2A C3A H3A 119.3
C15A N3A C19A 118.3(5)
C15A N3A Cu1A 130.7(4)
C19A N3A Cu1A 109.7(4)
C3A C4A C5A 118.9(7)
C3A C4A H4A 120.6
C5A C4A H4A 120.6
C26A N4A C22A 117.6(5)
C26A N4A Cu1A 130.9(4)
C22A N4A Cu1A 110.7(4)
C4A C5A C6A 117.3(7)
C4A C5A C7A 123.8(7)
C6A C5A C7A 118.9(7)
N1A C6A C5A 122.9(7)
N1A C6A C9A 116.9(6)
C5A C6A C9A 120.1(6)
C8A C7A C5A 120.6(7)
C8A C7A H7A 119.7
C5A C7A H7A 119.7
C7A C8A C10A 121.9(7)
C7A C8A H8A 119.1
C10A C8A H8A 119.1
N2A C9A C10A 123.4(7)
N2A C9A C6A 117.9(6)
C10A C9A C6A 118.6(7)
C11A C10A C9A 116.6(8)
C11A C10A C8A 123.6(7)
C9A C10A C8A 119.7(8)
C12A C11A C10A 119.1(7)
C12A C11A H11A 120.4
C10A C11A H11A 120.4
C11A C12A C13A 121.4(7)
C11A C12A H12A 119.3
C13A C12A H12A 119.3
N2A C13A C12A 121.7(7)
N2A C13A C14A 116.4(6)
C12A C13A C14A 121.8(6)
C13A C14A H14A 109.5
C13A C14A H14B 109.5
H14A C14A H14B 109.5
C13A C14A H14C 109.5
H14A C14A H14C 109.5
H14B C14A H14C 109.5
N3A C15A C16A 121.6(6)
N3A C15A C27A 117.1(5)
C16A C15A C27A 121.1(6)
C17A C16A C15A 121.0(6)
C17A C16A H16A 119.5
C15A C16A H16A 119.5
C16A C17A C18A 118.6(6)
C16A C17A H17A 120.7
C18A C17A H17A 120.7
C17A C18A C19A 118.2(6)
C17A C18A C20A 122.9(6)
C19A C18A C20A 118.9(6)
N3A C19A C18A 122.2(6)
N3A C19A C22A 117.3(5)
C18A C19A C22A 120.5(5)
C21A C20A C18A 120.8(6)
C21A C20A H20A 119.6
C18A C20A H20A 119.6
C20A C21A C23A 120.9(6)
C20A C21A H21A 119.5
C23A C21A H21A 119.5
N4A C22A C23A 123.4(6)
N4A C22A C19A 117.4(5)
C23A C22A C19A 119.2(5)
C24A C23A C22A 117.5(6)
C24A C23A C21A 122.8(6)
C22A C23A C21A 119.7(6)
C25A C24A C23A 119.3(6)
C25A C24A H24A 120.3
C23A C24A H24A 120.3
C24A C25A C26A 120.0(6)
C24A C25A H25A 120.0
C26A C25A H25A 120.0
N4A C26A C25A 122.1(6)
N4A C26A C42A 117.0(5)
C25A C26A C42A 120.9(6)
C28A C27A C32A 121.6(6)
C28A C27A C15A 118.3(6)
C32A C27A C15A 120.1(6)
C29A C28A C27A 118.4(6)
C29A C28A C33A 118.7(6)
C27A C28A C33A 122.8(6)
C28A C29A C30A 121.4(6)
C28A C29A H29A 119.3
C30A C29A H29A 119.3
C29A C30A C31A 119.6(6)
C29A C30A C36A 120.2(6)
C31A C30A C36A 120.2(6)
C30A C31A C32A 121.5(6)
C30A C31A H31A 119.2
C32A C31A H31A 119.2
C31A C32A C27A 117.3(6)
C31A C32A C39A 121.2(6)
C27A C32A C39A 121.3(6)
C35A C33A C34A 109.1(6)
C35A C33A C28A 111.3(6)
C34A C33A C28A 112.5(6)
C35A C33A H33A 108.0
C34A C33A H33A 108.0
C28A C33A H33A 108.0
C33A C34A H34A 109.5
C33A C34A H34B 109.5
H34A C34A H34B 109.5
C33A C34A H34C 109.5
H34A C34A H34C 109.5
H34B C34A H34C 109.5
C33A C35A H35A 109.5
C33A C35A H35B 109.5
H35A C35A H35B 109.5
C33A C35A H35C 109.5
H35A C35A H35C 109.5
H35B C35A H35C 109.5
C30A C36A C38A 111.0(7)
C30A C36A C37A 110.2(7)
C38A C36A C37A 109.9(7)
C30A C36A H36A 108.6
C38A C36A H36A 108.6
C37A C36A H36A 108.6
C36A C37A H37A 109.5
C36A C37A H37B 109.5
H37A C37A H37B 109.5
C36A C37A H37C 109.5
H37A C37A H37C 109.5
H37B C37A H37C 109.5
C36A C38A H38A 109.5
C36A C38A H38B 109.5
H38A C38A H38B 109.5
C36A C38A H38C 109.5
H38A C38A H38C 109.5
H38B C38A H38C 109.5
C32A C39A C40A 110.1(6)
C32A C39A C41A 113.4(5)
C40A C39A C41A 110.0(6)
C32A C39A H39A 107.7
C40A C39A H39A 107.7
C41A C39A H39A 107.7
C39A C40A H40A 109.5
C39A C40A H40B 109.5
H40A C40A H40B 109.5
C39A C40A H40C 109.5
H40A C40A H40C 109.5
H40B C40A H40C 109.5
C39A C41A H41A 109.5
C39A C41A H41B 109.5
H41A C41A H41B 109.5
C39A C41A H41C 109.5
H41A C41A H41C 109.5
H41B C41A H41C 109.5
C47A C42A C43A 120.9(6)
C47A C42A C26A 120.1(5)
C43A C42A C26A 119.1(5)
C44A C43A C42A 118.7(6)
C44A C43A C48A 120.2(5)
C42A C43A C48A 121.0(6)
C43A C44A C45A 121.6(6)
C43A C44A H44A 119.2
C45A C44A H44A 119.2
C44A C45A C46A 119.3(6)
C44A C45A C51A 121.6(5)
C46A C45A C51A 119.0(6)
C45A C46A C47A 120.6(6)
C45A C46A H46A 119.7
C47A C46A H46A 119.7
C46A C47A C42A 118.8(5)
C46A C47A C54A 119.2(5)
C42A C47A C54A 122.0(5)
C50A C48A C49A 108.7(6)
C50A C48A C43A 111.4(6)
C49A C48A C43A 113.6(6)
C50A C48A H48A 107.7
C49A C48A H48A 107.7
C43A C48A H48A 107.7
C48A C49A H49A 109.5
C48A C49A H49B 109.5
H49A C49A H49B 109.5
C48A C49A H49C 109.5
H49A C49A H49C 109.5
H49B C49A H49C 109.5
C48A C50A H50A 109.5
C48A C50A H50B 109.5
H50A C50A H50B 109.5
C48A C50A H50C 109.5
H50A C50A H50C 109.5
H50B C50A H50C 109.5
C52A C51A C53A 111.0(6)
C52A C51A C45A 111.0(6)
C53A C51A C45A 110.4(6)
C52A C51A H51A 108.1
C53A C51A H51A 108.1
C45A C51A H51A 108.1
C51A C52A H52A 109.5
C51A C52A H52B 109.5
H52A C52A H52B 109.5
C51A C52A H52C 109.5
H52A C52A H52C 109.5
H52B C52A H52C 109.5
C51A C53A H53A 109.5
C51A C53A H53B 109.5
H53A C53A H53B 109.5
C51A C53A H53C 109.5
H53A C53A H53C 109.5
H53B C53A H53C 109.5
C56A C54A C55A 109.4(6)
C56A C54A C47A 114.3(5)
C55A C54A C47A 111.7(5)
C56A C54A H54A 107.0
C55A C54A H54A 107.0
C47A C54A H54A 107.0
C54A C55A H55A 109.5
C54A C55A H55B 109.5
H55A C55A H55B 109.5
C54A C55A H55C 109.5
H55A C55A H55C 109.5
H55B C55A H55C 109.5
C54A C56A H56A 109.5
C54A C56A H56B 109.5
H56A C56A H56B 109.5
C54A C56A H56C 109.5
H56A C56A H56C 109.5
H56B C56A H56C 109.5
O1A C57A C58A 108.4(6)
O1A C57A H57A 110.0
C58A C57A H57A 110.0
O1A C57A H57B 110.0
C58A C57A H57B 110.0
H57A C57A H57B 108.4
C57A C58A H58A 109.5
C57A C58A H58B 109.5
H58A C58A H58B 109.5
C57A C58A H58C 109.5
H58A C58A H58C 109.5
H58B C58A H58C 109.5
O1A C59A C60A 107.3(8)
O1A C59A H59A 110.3
C60A C59A H59A 110.3
O1A C59A H59B 110.3
C60A C59A H59B 110.3
H59A C59A H59B 108.5
C59A C60A H60A 109.5
C59A C60A H60B 109.5
H60A C60A H60B 109.5
C59A C60A H60C 109.5
H60A C60A H60C 109.5
H60B C60A H60C 109.5
C2B C1B H1BA 109.5
C2B C1B H1BB 109.5
H1BA C1B H1BB 109.5
C2B C1B H1BC 109.5
H1BA C1B H1BC 109.5
H1BB C1B H1BC 109.5
F2B P1B F4B 178.9(4)
F2B P1B F6B 90.5(3)
F4B P1B F6B 90.3(3)
F2B P1B F5B 89.6(3)
F4B P1B F5B 89.6(3)
F6B P1B F5B 179.5(3)
F2B P1B F1B 90.7(3)
F4B P1B F1B 90.1(3)
F6B P1B F1B 89.4(3)
F5B P1B F1B 91.1(3)
F2B P1B F3B 89.1(2)
F4B P1B F3B 90.1(2)
F6B P1B F3B 90.7(3)
F5B P1B F3B 88.8(3)
F1B P1B F3B 179.8(4)
C6B N1B C2B 119.3(6)
C6B N1B Cu1B 112.7(4)
C2B N1B Cu1B 127.8(5)
N1B Cu1B N4B 137.7(2)
N1B Cu1B N3B 131.5(2)
N4B Cu1B N3B 82.7(2)
N1B Cu1B N2B 82.3(2)
N4B Cu1B N2B 112.9(2)
N3B Cu1B N2B 108.6(2)
N1B C2B C3B 120.0(8)
N1B C2B C1B 117.0(6)
C3B C2B C1B 122.9(7)
C13B N2B C9B 119.0(6)
C13B N2B Cu1B 131.9(5)
C9B N2B Cu1B 109.1(4)
C4B C3B C2B 121.2(8)
C4B C3B H3B 119.4
C2B C3B H3B 119.4
C15B N3B C19B 118.0(5)
C15B N3B Cu1B 132.2(4)
C19B N3B Cu1B 108.7(4)
C3B C4B C5B 119.4(8)
C3B C4B H4B 120.3
C5B C4B H4B 120.3
C26B N4B C22B 118.0(5)
C26B N4B Cu1B 131.7(4)
C22B N4B Cu1B 108.8(4)
C6B C5B C4B 118.3(8)
C6B C5B C7B 118.4(9)
C4B C5B C7B 123.3(8)
N1B C6B C5B 121.8(7)
N1B C6B C9B 117.6(6)
C5B C6B C9B 120.4(7)
C8B C7B C5B 121.0(9)
C8B C7B H7B 119.5
C5B C7B H7B 119.5
C7B C8B C10B 122.0(9)
C7B C8B H8B 119.0
C10B C8B H8B 119.0
N2B C9B C10B 123.4(7)
N2B C9B C6B 117.7(6)
C10B C9B C6B 118.9(7)
C9B C10B C11B 116.6(8)
C9B C10B C8B 119.2(9)
C11B C10B C8B 124.2(8)
C12B C11B C10B 120.1(7)
C12B C11B H11B 119.9
C10B C11B H11B 119.9
C11B C12B C13B 119.8(8)
C11B C12B H12B 120.1
C13B C12B H12B 120.1
N2B C13B C12B 121.0(8)
N2B C13B C14B 117.9(6)
C12B C13B C14B 121.1(7)
C13B C14B H14D 109.5
C13B C14B H14E 109.5
H14D C14B H14E 109.5
C13B C14B H14F 109.5
H14D C14B H14F 109.5
H14E C14B H14F 109.5
N3B C15B C16B 122.4(6)
N3B C15B C27B 117.8(5)
C16B C15B C27B 119.7(6)
C17B C16B C15B 119.7(6)
C17B C16B H16B 120.1
C15B C16B H16B 120.1
C16B C17B C18B 119.4(6)
C16B C17B H17B 120.3
C18B C17B H17B 120.3
C17B C18B C19B 117.3(6)
C17B C18B C20B 124.1(6)
C19B C18B C20B 118.7(6)
N3B C19B C18B 123.1(6)
N3B C19B C22B 117.9(5)
C18B C19B C22B 119.0(6)
C21B C20B C18B 121.8(6)
C21B C20B H20B 119.1
C18B C20B H20B 119.1
C20B C21B C23B 121.7(6)
C20B C21B H21B 119.1
C23B C21B H21B 119.1
N4B C22B C23B 122.7(6)
N4B C22B C19B 117.1(5)
C23B C22B C19B 120.2(5)
C22B C23B C24B 118.0(6)
C22B C23B C21B 118.6(6)
C24B C23B C21B 123.4(6)
C25B C24B C23B 119.5(6)
C25B C24B H24B 120.3
C23B C24B H24B 120.3
C24B C25B C26B 119.6(6)
C24B C25B H25B 120.2
C26B C25B H25B 120.2
N4B C26B C25B 122.1(5)
N4B C26B C42B 119.4(5)
C25B C26B C42B 118.4(6)
C28B C27B C32B 121.6(6)
C28B C27B C15B 120.3(5)
C32B C27B C15B 118.2(6)
C29B C28B C27B 117.3(6)
C29B C28B C33B 122.0(6)
C27B C28B C33B 120.6(6)
C28B C29B C30B 122.9(6)
C28B C29B H29B 118.6
C30B C29B H29B 118.6
C31B C30B C29B 118.1(6)
C31B C30B C36B 119.5(6)
C29B C30B C36B 122.3(6)
C30B C31B C32B 121.7(6)
C30B C31B H31B 119.1
C32B C31B H31B 119.1
C31B C32B C27B 118.2(6)
C31B C32B C39B 119.9(6)
C27B C32B C39B 121.7(5)
C28B C33B C35B 113.0(6)
C28B C33B C34B 111.5(6)
C35B C33B C34B 108.4(6)
C28B C33B H33B 107.9
C35B C33B H33B 107.9
C34B C33B H33B 107.9
C33B C34B H34D 109.5
C33B C34B H34E 109.5
H34D C34B H34E 109.5
C33B C34B H34F 109.5
H34D C34B H34F 109.5
H34E C34B H34F 109.5
C33B C35B H35D 109.5
C33B C35B H35E 109.5
H35D C35B H35E 109.5
C33B C35B H35F 109.5
H35D C35B H35F 109.5
H35E C35B H35F 109.5
C38B C36B C30B 113.2(6)
C38B C36B C37B 111.8(7)
C30B C36B C37B 110.6(5)
C38B C36B H36B 107.0
C30B C36B H36B 107.0
C37B C36B H36B 107.0
C36B C37B H37D 109.5
C36B C37B H37E 109.5
H37D C37B H37E 109.5
C36B C37B H37F 109.5
H37D C37B H37F 109.5
H37E C37B H37F 109.5
C36B C38B H38D 109.5
C36B C38B H38E 109.5
H38D C38B H38E 109.5
C36B C38B H38F 109.5
H38D C38B H38F 109.5
H38E C38B H38F 109.5
C32B C39B C41B 113.7(6)
C32B C39B C40B 109.7(6)
C41B C39B C40B 109.6(6)
C32B C39B H39B 107.9
C41B C39B H39B 107.9
C40B C39B H39B 107.9
C39B C40B H40D 109.5
C39B C40B H40E 109.5
H40D C40B H40E 109.5
C39B C40B H40F 109.5
H40D C40B H40F 109.5
H40E C40B H40F 109.5
C39B C41B H41D 109.5
C39B C41B H41E 109.5
H41D C41B H41E 109.5
C39B C41B H41F 109.5
H41D C41B H41F 109.5
H41E C41B H41F 109.5
C47B C42B C43B 119.8(6)
C47B C42B C26B 121.8(6)
C43B C42B C26B 118.4(6)
C44B C43B C42B 119.4(7)
C44B C43B C48B 118.5(6)
C42B C43B C48B 122.0(6)
C45B C44B C43B 120.8(7)
C45B C44B H44B 119.6
C43B C44B H44B 119.6
C46B C45B C44B 119.2(6)
C46B C45B C51B 124.0(8)
C44B C45B C51B 116.7(7)
C45B C46B C47B 121.8(7)
C45B C46B H46B 119.1
C47B C46B H46B 119.1
C42B C47B C46B 118.9(7)
C42B C47B C54B 119.3(6)
C46B C47B C54B 121.6(7)
C43B C48B C50B 109.7(6)
C43B C48B C49B 113.0(6)
C50B C48B C49B 109.4(7)
C43B C48B H48B 108.2
C50B C48B H48B 108.2
C49B C48B H48B 108.2
C48B C49B H49D 109.5
C48B C49B H49E 109.5
H49D C49B H49E 109.5
C48B C49B H49F 109.5
H49D C49B H49F 109.5
H49E C49B H49F 109.5
C48B C50B H50D 109.5
C48B C50B H50E 109.5
H50D C50B H50E 109.5
C48B C50B H50F 109.5
H50D C50B H50F 109.5
H50E C50B H50F 109.5
C53B C51B C52B 116.5(8)
C53B C51B C45B 113.8(7)
C52B C51B C45B 109.5(7)
C53B C51B H51B 105.3
C52B C51B H51B 105.3
C45B C51B H51B 105.3
C51B C52B H52D 109.5
C51B C52B H52E 109.5
H52D C52B H52E 109.5
C51B C52B H52F 109.5
H52D C52B H52F 109.5
H52E C52B H52F 109.5
C51B C53B H53D 109.5
C51B C53B H53E 109.5
H53D C53B H53E 109.5
C51B C53B H53F 109.5
H53D C53B H53F 109.5
H53E C53B H53F 109.5
C47B C54B C56B 112.7(6)
C47B C54B C55B 111.6(7)
C56B C54B C55B 109.5(6)
C47B C54B H54B 107.6
C56B C54B H54B 107.6
C55B C54B H54B 107.6
C54B C55B H55D 109.5
C54B C55B H55E 109.5
H55D C55B H55E 109.5
C54B C55B H55F 109.5
H55D C55B H55F 109.5
H55E C55B H55F 109.5
C54B C56B H56D 109.5
C54B C56B H56E 109.5
H56D C56B H56E 109.5
C54B C56B H56F 109.5
H56D C56B H56F 109.5
H56E C56B H56F 109.5
O1 C57B C58B 108.1(9)
O1 C57B H57C 110.1
C58B C57B H57C 110.1
O1 C57B H57D 110.1
C58B C57B H57D 110.1
H57C C57B H57D 108.4
C57B C58B H58D 109.5
C57B C58B H58E 109.5
H58D C58B H58E 109.5
C57B C58B H58F 109.5
H58D C58B H58F 109.5
H58E C58B H58F 109.5
O1 C59B C60B 110.3(7)
O1 C59B H59C 109.6
C60B C59B H59C 109.6
O1 C59B H59D 109.6
C60B C59B H59D 109.6
H59C C59B H59D 108.1
C59B C60B H60D 109.5
C59B C60B H60E 109.5
H60D C60B H60E 109.5
C59B C60B H60F 109.5
H60D C60B H60F 109.5
H60E C60B H60F 109.5

loop_
_geom_bond_atom_site_label_1
_geom_bond_atom_site_label_2
_geom_bond_distance
O1 C57B 1.413(10)
O1 C59B 1.424(10)
N1A C2A 1.332(8)
N1A C6A 1.384(8)
N1A Cu1A 2.126(6)
C1A C2A 1.511(10)
C1A H1AA 0.9800
C1A H1AB 0.9800
C1A H1AC 0.9800
O1A C59A 1.404(11)
O1A C57A 1.425(10)
P1A F3A 1.579(4)
P1A F1A 1.582(4)
P1A F6A 1.595(5)
P1A F4A 1.595(4)
P1A F2A 1.599(4)
P1A F5A 1.618(5)
Cu1A N2A 2.005(5)
Cu1A N4A 2.051(5)
Cu1A N3A 2.073(5)
C2A C3A 1.411(10)
N2A C13A 1.340(8)
N2A C9A 1.368(9)
C3A C4A 1.360(12)
C3A H3A 0.9500
N3A C15A 1.324(8)
N3A C19A 1.376(7)
C4A C5A 1.407(12)
C4A H4A 0.9500
N4A C26A 1.334(8)
N4A C22A 1.372(8)
C5A C6A 1.421(9)
C5A C7A 1.450(11)
C6A C9A 1.436(10)
C7A C8A 1.336(13)
C7A H7A 0.9500
C8A C10A 1.432(12)
C8A H8A 0.9500
C9A C10A 1.421(10)
C10A C11A 1.403(12)
C11A C12A 1.367(13)
C11A H11A 0.9500
C12A C13A 1.389(10)
C12A H12A 0.9500
C13A C14A 1.513(12)
C14A H14A 0.9800
C14A H14B 0.9800
C14A H14C 0.9800
C15A C16A 1.408(9)
C15A C27A 1.494(8)
C16A C17A 1.362(9)
C16A H16A 0.9500
C17A C18A 1.395(10)
C17A H17A 0.9500
C18A C19A 1.410(8)
C18A C20A 1.432(9)
C19A C22A 1.415(9)
C20A C21A 1.348(10)
C20A H20A 0.9500
C21A C23A 1.430(9)
C21A H21A 0.9500
C22A C23A 1.406(8)
C23A C24A 1.388(10)
C24A C25A 1.385(9)
C24A H24A 0.9500
C25A C26A 1.403(8)
C25A H25A 0.9500
C26A C42A 1.496(8)
C27A C28A 1.412(9)
C27A C32A 1.423(9)
C28A C29A 1.383(8)
C28A C33A 1.535(9)
C29A C30A 1.392(9)
C29A H29A 0.9500
C30A C31A 1.396(9)
C30A C36A 1.524(9)
C31A C32A 1.399(8)
C31A H31A 0.9500
C32A C39A 1.514(9)
C33A C35A 1.503(11)
C33A C34A 1.524(10)
C33A H33A 1.0000
C34A H34A 0.9800
C34A H34B 0.9800
C34A H34C 0.9800
C35A H35A 0.9800
C35A H35B 0.9800
C35A H35C 0.9800
C36A C38A 1.529(13)
C36A C37A 1.550(13)
C36A H36A 1.0000
C37A H37A 0.9800
C37A H37B 0.9800
C37A H37C 0.9800
C38A H38A 0.9800
C38A H38B 0.9800
C38A H38C 0.9800
C39A C40A 1.536(10)
C39A C41A 1.536(9)
C39A H39A 1.0000
C40A H40A 0.9800
C40A H40B 0.9800
C40A H40C 0.9800
C41A H41A 0.9800
C41A H41B 0.9800
C41A H41C 0.9800
C42A C47A 1.407(8)
C42A C43A 1.410(8)
C43A C44A 1.386(9)
C43A C48A 1.545(9)
C44A C45A 1.395(9)
C44A H44A 0.9500
C45A C46A 1.396(8)
C45A C51A 1.529(8)
C46A C47A 1.405(8)
C46A H46A 0.9500
C47A C54A 1.539(8)
C48A C50A 1.520(10)
C48A C49A 1.524(9)
C48A H48A 1.0000
C49A H49A 0.9800
C49A H49B 0.9800
C49A H49C 0.9800
C50A H50A 0.9800
C50A H50B 0.9800
C50A H50C 0.9800
C51A C52A 1.489(11)
C51A C53A 1.516(10)
C51A H51A 1.0000
C52A H52A 0.9800
C52A H52B 0.9800
C52A H52C 0.9800
C53A H53A 0.9800
C53A H53B 0.9800
C53A H53C 0.9800
C54A C56A 1.523(9)
C54A C55A 1.523(9)
C54A H54A 1.0000
C55A H55A 0.9800
C55A H55B 0.9800
C55A H55C 0.9800
C56A H56A 0.9800
C56A H56B 0.9800
C56A H56C 0.9800
C57A C58A 1.501(13)
C57A H57A 0.9900
C57A H57B 0.9900
C58A H58A 0.9800
C58A H58B 0.9800
C58A H58C 0.9800
C59A C60A 1.518(15)
C59A H59A 0.9900
C59A H59B 0.9900
C60A H60A 0.9800
C60A H60B 0.9800
C60A H60C 0.9800
C1B C2B 1.446(12)
C1B H1BA 0.9800
C1B H1BB 0.9800
C1B H1BC 0.9800
P1B F2B 1.590(4)
P1B F4B 1.593(5)
P1B F6B 1.595(6)
P1B F5B 1.596(6)
P1B F1B 1.602(3)
P1B F3B 1.607(3)
N1B C6B 1.348(9)
N1B C2B 1.355(8)
N1B Cu1B 1.997(5)
Cu1B N4B 2.056(6)
Cu1B N3B 2.070(5)
Cu1B N2B 2.105(6)
C2B C3B 1.403(10)
N2B C13B 1.342(8)
N2B C9B 1.358(9)
C3B C4B 1.334(14)
C3B H3B 0.9500
N3B C15B 1.334(8)
N3B C19B 1.357(8)
C4B C5B 1.399(13)
C4B H4B 0.9500
N4B C26B 1.339(8)
N4B C22B 1.375(7)
C5B C6B 1.397(10)
C5B C7B 1.424(14)
C6B C9B 1.442(11)
C7B C8B 1.328(16)
C7B H7B 0.9500
C8B C10B 1.427(13)
C8B H8B 0.9500
C9B C10B 1.381(10)
C10B C11B 1.408(13)
C11B C12B 1.372(13)
C11B H11B 0.9500
C12B C13B 1.389(10)
C12B H12B 0.9500
C13B C14B 1.473(11)
C14B H14D 0.9800
C14B H14E 0.9800
C14B H14F 0.9800
C15B C16B 1.414(8)
C15B C27B 1.501(9)
C16B C17B 1.363(9)
C16B H16B 0.9500
C17B C18B 1.410(10)
C17B H17B 0.9500
C18B C19B 1.417(8)
C18B C20B 1.427(9)
C19B C22B 1.465(9)
C20B C21B 1.340(10)
C20B H20B 0.9500
C21B C23B 1.442(9)
C21B H21B 0.9500
C22B C23B 1.389(8)
C23B C24B 1.406(9)
C24B C25B 1.370(9)
C24B H24B 0.9500
C25B C26B 1.405(9)
C25B H25B 0.9500
C26B C42B 1.498(8)
C27B C28B 1.393(9)
C27B C32B 1.412(8)
C28B C29B 1.389(9)
C28B C33B 1.508(9)
C29B C30B 1.397(9)
C29B H29B 0.9500
C30B C31B 1.378(10)
C30B C36B 1.518(9)
C31B C32B 1.393(9)
C31B H31B 0.9500
C32B C39B 1.502(9)
C33B C35B 1.524(10)
C33B C34B 1.533(10)
C33B H33B 1.0000
C34B H34D 0.9800
C34B H34E 0.9800
C34B H34F 0.9800
C35B H35D 0.9800
C35B H35E 0.9800
C35B H35F 0.9800
C36B C38B 1.504(9)
C36B C37B 1.549(10)
C36B H36B 1.0000
C37B H37D 0.9800
C37B H37E 0.9800
C37B H37F 0.9800
C38B H38D 0.9800
C38B H38E 0.9800
C38B H38F 0.9800
C39B C41B 1.523(9)
C39B C40B 1.533(11)
C39B H39B 1.0000
C40B H40D 0.9800
C40B H40E 0.9800
C40B H40F 0.9800
C41B H41D 0.9800
C41B H41E 0.9800
C41B H41F 0.9800
C42B C47B 1.393(10)
C42B C43B 1.397(9)
C43B C44B 1.397(9)
C43B C48B 1.525(10)
C44B C45B 1.380(11)
C44B H44B 0.9500
C45B C46B 1.365(12)
C45B C51B 1.537(9)
C46B C47B 1.397(9)
C46B H46B 0.9500
C47B C54B 1.516(10)
C48B C50B 1.530(12)
C48B C49B 1.535(9)
C48B H48B 1.0000
C49B H49D 0.9800
C49B H49E 0.9800
C49B H49F 0.9800
C50B H50D 0.9800
C50B H50E 0.9800
C50B H50F 0.9800
C51B C53B 1.464(11)
C51B C52B 1.488(11)
C51B H51B 1.0000
C52B H52D 0.9800
C52B H52E 0.9800
C52B H52F 0.9800
C53B H53D 0.9800
C53B H53E 0.9800
C53B H53F 0.9800
C54B C56B 1.530(10)
C54B C55B 1.533(10)
C54B H54B 1.0000
C55B H55D 0.9800
C55B H55E 0.9800
C55B H55F 0.9800
C56B H56D 0.9800
C56B H56E 0.9800
C56B H56F 0.9800
C57B C58B 1.485(15)
C57B H57C 0.9900
C57B H57D 0.9900
C58B H58D 0.9800
C58B H58E 0.9800
C58B H58F 0.9800
C59B C60B 1.499(12)
C59B H59C 0.9900
C59B H59D 0.9900
C60B H60D 0.9800
C60B H60E 0.9800
C60B H60F 0.9800

loop_
_geom_torsion_atom_site_label_1
_geom_torsion_atom_site_label_2
_geom_torsion_atom_site_label_3
_geom_torsion_atom_site_label_4
_geom_torsion
C6A N1A C2A C3A 0.4(10)
Cu1A N1A C2A C3A -178.7(5)
C6A N1A C2A C1A -179.2(6)
Cu1A N1A C2A C1A 1.7(10)
N1A C2A C3A C4A -2.7(12)
C1A C2A C3A C4A 176.9(7)
C2A C3A C4A C5A 3.1(12)
C3A C4A C5A C6A -1.4(12)
C3A C4A C5A C7A 178.6(8)
C2A N1A C6A C5A 1.2(10)
Cu1A N1A C6A C5A -179.4(5)
C2A N1A C6A C9A -175.9(6)
Cu1A N1A C6A C9A 3.4(7)
C4A C5A C6A N1A -0.8(11)
C7A C5A C6A N1A 179.2(7)
C4A C5A C6A C9A 176.2(7)
C7A C5A C6A C9A -3.7(11)
C4A C5A C7A C8A -177.8(9)
C6A C5A C7A C8A 2.2(13)
C5A C7A C8A C10A 0.4(14)
C13A N2A C9A C10A -3.4(11)
Cu1A N2A C9A C10A 175.7(6)
C13A N2A C9A C6A 175.3(6)
Cu1A N2A C9A C6A -5.5(8)
N1A C6A C9A N2A 1.2(10)
C5A C6A C9A N2A -176.0(6)
N1A C6A C9A C10A 180.0(7)
C5A C6A C9A C10A 2.8(11)
N2A C9A C10A C11A 2.1(12)
C6A C9A C10A C11A -176.6(8)
N2A C9A C10A C8A 178.5(7)
C6A C9A C10A C8A -0.3(12)
C7A C8A C10A C11A 174.8(9)
C7A C8A C10A C9A -1.4(14)
C9A C10A C11A C12A -0.3(13)
C8A C10A C11A C12A -176.5(9)
C10A C11A C12A C13A -0.1(14)
C9A N2A C13A C12A 3.0(11)
Cu1A N2A C13A C12A -176.0(6)
C9A N2A C13A C14A -174.1(6)
Cu1A N2A C13A C14A 6.9(10)
C11A C12A C13A N2A -1.4(13)
C11A C12A C13A C14A 175.6(8)
C19A N3A C15A C16A 3.9(9)
Cu1A N3A C15A C16A -161.1(5)
C19A N3A C15A C27A -170.6(5)
Cu1A N3A C15A C27A 24.4(8)
N3A C15A C16A C17A -1.9(10)
C27A C15A C16A C17A 172.4(6)
C15A C16A C17A C18A -1.6(10)
C16A C17A C18A C19A 2.7(10)
C16A C17A C18A C20A -176.5(7)
C15A N3A C19A C18A -2.7(9)
Cu1A N3A C19A C18A 165.3(5)
C15A N3A C19A C22A 176.2(5)
Cu1A N3A C19A C22A -15.8(6)
C17A C18A C19A N3A -0.6(9)
C20A C18A C19A N3A 178.6(6)
C17A C18A C19A C22A -179.5(6)
C20A C18A C19A C22A -0.3(9)
C17A C18A C20A C21A 178.0(7)
C19A C18A C20A C21A -1.1(10)
C18A C20A C21A C23A 0.8(11)
C26A N4A C22A C23A 3.3(9)
Cu1A N4A C22A C23A -168.2(5)
C26A N4A C22A C19A -176.1(5)
Cu1A N4A C22A C19A 12.4(6)
N3A C19A C22A N4A 2.5(8)
C18A C19A C22A N4A -178.5(6)
N3A C19A C22A C23A -176.9(5)
C18A C19A C22A C23A 2.1(9)
N4A C22A C23A C24A -2.5(9)
C19A C22A C23A C24A 176.8(6)
N4A C22A C23A C21A 178.3(6)
C19A C22A C23A C21A -2.4(9)
C20A C21A C23A C24A -178.2(7)
C20A C21A C23A C22A 0.9(10)
C22A C23A C24A C25A 0.2(9)
C21A C23A C24A C25A 179.4(6)
C23A C24A C25A C26A 1.2(10)
C22A N4A C26A C25A -1.7(8)
Cu1A N4A C26A C25A 167.7(4)
C22A N4A C26A C42A 177.8(5)
Cu1A N4A C26A C42A -12.7(8)
C24A C25A C26A N4A -0.4(9)
C24A C25A C26A C42A -180.0(6)
N3A C15A C27A C28A 94.8(8)
C16A C15A C27A C28A -79.7(8)
N3A C15A C27A C32A -84.5(8)
C16A C15A C27A C32A 101.0(8)
C32A C27A C28A C29A 2.2(10)
C15A C27A C28A C29A -177.1(6)
C32A C27A C28A C33A -175.3(6)
C15A C27A C28A C33A 5.4(9)
C27A C28A C29A C30A 1.7(10)
C33A C28A C29A C30A 179.3(7)
C28A C29A C30A C31A -4.8(11)
C28A C29A C30A C36A 177.3(7)
C29A C30A C31A C32A 4.0(12)
C36A C30A C31A C32A -178.1(7)
C30A C31A C32A C27A -0.2(11)
C30A C31A C32A C39A -175.1(7)
C28A C27A C32A C31A -2.9(10)
C15A C27A C32A C31A 176.3(6)
C28A C27A C32A C39A 172.0(6)
C15A C27A C32A C39A -8.7(10)
C29A C28A C33A C35A -66.1(8)
C27A C28A C33A C35A 111.4(7)
C29A C28A C33A C34A 56.6(9)
C27A C28A C33A C34A -125.9(7)
C29A C30A C36A C38A 65.6(10)
C31A C30A C36A C38A -112.4(9)
C29A C30A C36A C37A -56.4(10)
C31A C30A C36A C37A 125.7(8)
C31A C32A C39A C40A 93.5(8)
C27A C32A C39A C40A -81.2(8)
C31A C32A C39A C41A -30.3(9)
C27A C32A C39A C41A 155.0(6)
N4A C26A C42A C47A 90.3(7)
C25A C26A C42A C47A -90.2(7)
N4A C26A C42A C43A -89.5(7)
C25A C26A C42A C43A 90.1(7)
C47A C42A C43A C44A -2.1(9)
C26A C42A C43A C44A 177.6(6)
C47A C42A C43A C48A 173.8(6)
C26A C42A C43A C48A -6.5(9)
C42A C43A C44A C45A -1.5(10)
C48A C43A C44A C45A -177.4(6)
C43A C44A C45A C46A 4.3(10)
C43A C44A C45A C51A -178.6(6)
C44A C45A C46A C47A -3.4(10)
C51A C45A C46A C47A 179.4(6)
C45A C46A C47A C42A -0.1(10)
C45A C46A C47A C54A 177.6(6)
C43A C42A C47A C46A 2.9(9)
C26A C42A C47A C46A -176.8(6)
C43A C42A C47A C54A -174.7(6)
C26A C42A C47A C54A 5.6(9)
C44A C43A C48A C50A 83.6(7)
C42A C43A C48A C50A -92.2(7)
C44A C43A C48A C49A -39.5(9)
C42A C43A C48A C49A 144.7(6)
C44A C45A C51A C52A -65.1(9)
C46A C45A C51A C52A 112.0(7)
C44A C45A C51A C53A 58.5(9)
C46A C45A C51A C53A -124.4(7)
C46A C47A C54A C56A 27.4(9)
C42A C47A C54A C56A -155.0(6)
C46A C47A C54A C55A -97.5(7)
C42A C47A C54A C55A 80.2(8)
C59A O1A C57A C58A -179.9(8)
C57A O1A C59A C60A -180.0(8)
C6B N1B C2B C3B 1.8(10)
Cu1B N1B C2B C3B -173.3(6)
C6B N1B C2B C1B -175.2(7)
Cu1B N1B C2B C1B 9.7(10)
N1B C2B C3B C4B -2.0(12)
C1B C2B C3B C4B 174.8(8)
C2B C3B C4B C5B 0.7(13)
C3B C4B C5B C6B 0.8(12)
C3B C4B C5B C7B -177.0(8)
C2B N1B C6B C5B -0.3(10)
Cu1B N1B C6B C5B 175.5(5)
C2B N1B C6B C9B 176.1(6)
Cu1B N1B C6B C9B -8.1(8)
C4B C5B C6B N1B -1.0(11)
C7B C5B C6B N1B 176.9(7)
C4B C5B C6B C9B -177.2(7)
C7B C5B C6B C9B 0.6(11)
C6B C5B C7B C8B -2.1(13)
C4B C5B C7B C8B 175.7(9)
C5B C7B C8B C10B 1.7(14)
C13B N2B C9B C10B 1.7(11)
Cu1B N2B C9B C10B -179.0(6)
C13B N2B C9B C6B -178.4(6)
Cu1B N2B C9B C6B 0.9(8)
N1B C6B C9B N2B 4.8(10)
C5B C6B C9B N2B -178.8(7)
N1B C6B C9B C10B -175.3(7)
C5B C6B C9B C10B 1.1(11)
N2B C9B C10B C11B -2.9(12)
C6B C9B C10B C11B 177.2(7)
N2B C9B C10B C8B 178.4(7)
C6B C9B C10B C8B -1.5(11)
C7B C8B C10B C9B 0.1(13)
C7B C8B C10B C11B -178.5(9)
C9B C10B C11B C12B 2.8(12)
C8B C10B C11B C12B -178.5(8)
C10B C11B C12B C13B -1.7(12)
C9B N2B C13B C12B -0.5(11)
Cu1B N2B C13B C12B -179.5(5)
C9B N2B C13B C14B -179.6(7)
Cu1B N2B C13B C14B 1.4(10)
C11B C12B C13B N2B 0.5(12)
C11B C12B C13B C14B 179.6(7)
C19B N3B C15B C16B -1.9(9)
Cu1B N3B C15B C16B 164.5(5)
C19B N3B C15B C27B 175.5(5)
Cu1B N3B C15B C27B -18.0(8)
N3B C15B C16B C17B -1.2(10)
C27B C15B C16B C17B -178.6(6)
C15B C16B C17B C18B 3.2(10)
C16B C17B C18B C19B -2.3(9)
C16B C17B C18B C20B 177.0(7)
C15B N3B C19B C18B 2.9(9)
Cu1B N3B C19B C18B -166.5(5)
C15B N3B C19B C22B -175.4(5)
Cu1B N3B C19B C22B 15.2(6)
C17B C18B C19B N3B -0.8(9)
C20B C18B C19B N3B 179.9(6)
C17B C18B C19B C22B 177.4(6)
C20B C18B C19B C22B -1.9(9)
C17B C18B C20B C21B -177.9(7)
C19B C18B C20B C21B 1.3(11)
C18B C20B C21B C23B -0.6(12)
C26B N4B C22B C23B -3.1(9)
Cu1B N4B C22B C23B 164.3(5)
C26B N4B C22B C19B 176.5(5)
Cu1B N4B C22B C19B -16.0(6)
N3B C19B C22B N4B 0.5(8)
C18B C19B C22B N4B -177.9(5)
N3B C19B C22B C23B -179.8(6)
C18B C19B C22B C23B 1.8(9)
N4B C22B C23B C24B 0.6(10)
C19B C22B C23B C24B -179.1(6)
N4B C22B C23B C21B 178.6(6)
C19B C22B C23B C21B -1.1(9)
C20B C21B C23B C22B 0.5(11)
C20B C21B C23B C24B 178.4(7)
C22B C23B C24B C25B 1.5(10)
C21B C23B C24B C25B -176.4(7)
C23B C24B C25B C26B -1.0(10)
C22B N4B C26B C25B 3.7(9)
Cu1B N4B C26B C25B -160.3(5)
C22B N4B C26B C42B -172.0(6)
Cu1B N4B C26B C42B 24.0(9)
C24B C25B C26B N4B -1.7(10)
C24B C25B C26B C42B 174.0(6)
N3B C15B C27B C28B 91.7(7)
C16B C15B C27B C28B -90.8(8)
N3B C15B C27B C32B -87.7(7)
C16B C15B C27B C32B 89.9(7)
C32B C27B C28B C29B 3.8(9)
C15B C27B C28B C29B -175.6(6)
C32B C27B C28B C33B -175.0(6)
C15B C27B C28B C33B 5.6(9)
C27B C28B C29B C30B -0.9(10)
C33B C28B C29B C30B 177.9(6)
C28B C29B C30B C31B -2.2(10)
C28B C29B C30B C36B -179.2(6)
C29B C30B C31B C32B 2.6(10)
C36B C30B C31B C32B 179.7(6)
C30B C31B C32B C27B 0.2(10)
C30B C31B C32B C39B -175.3(6)
C28B C27B C32B C31B -3.5(9)
C15B C27B C32B C31B 175.9(6)
C28B C27B C32B C39B 171.9(6)
C15B C27B C32B C39B -8.7(9)
C29B C28B C33B C35B 26.7(9)
C27B C28B C33B C35B -154.5(6)
C29B C28B C33B C34B -95.6(8)
C27B C28B C33B C34B 83.1(8)
C31B C30B C36B C38B 138.9(7)
C29B C30B C36B C38B -44.1(9)
C31B C30B C36B C37B -94.8(8)
C29B C30B C36B C37B 82.2(8)
C31B C32B C39B C41B -43.4(9)
C27B C32B C39B C41B 141.3(6)
C31B C32B C39B C40B 79.7(7)
C27B C32B C39B C40B -95.6(7)
N4B C26B C42B C47B -87.7(8)
C25B C26B C42B C47B 96.5(8)
N4B C26B C42B C43B 94.3(7)
C25B C26B C42B C43B -81.5(8)
C47B C42B C43B C44B -2.5(10)
C26B C42B C43B C44B 175.5(6)
C47B C42B C43B C48B -178.3(6)
C26B C42B C43B C48B -0.2(9)
C42B C43B C44B C45B 2.9(10)
C48B C43B C44B C45B 178.8(7)
C43B C44B C45B C46B -2.1(11)
C43B C44B C45B C51B 178.7(7)
C44B C45B C46B C47B 1.0(12)
C51B C45B C46B C47B -179.9(7)
C43B C42B C47B C46B 1.4(10)
C26B C42B C47B C46B -176.5(6)
C43B C42B C47B C54B 176.6(6)
C26B C42B C47B C54B -1.4(10)
C45B C46B C47B C42B -0.6(11)
C45B C46B C47B C54B -175.7(7)
C44B C43B C48B C50B -67.6(8)
C42B C43B C48B C50B 108.2(7)
C44B C43B C48B C49B 54.7(9)
C42B C43B C48B C49B -129.5(7)
C46B C45B C51B C53B -42.6(13)
C44B C45B C51B C53B 136.6(9)
C46B C45B C51B C52B 89.8(10)
C44B C45B C51B C52B -91.0(10)
C42B C47B C54B C56B 147.8(6)
C46B C47B C54B C56B -37.1(10)
C42B C47B C54B C55B -88.4(8)
C46B C47B C54B C55B 86.6(9)
C59B O1 C57B C58B 179.3(8)
C57B O1 C59B C60B -178.0(8)
